data_7250149
loop_
_publ_author_name
'Sch&#xf6;binger, Matthias'
'Huber, Martin'
'St&#xf6;ger, Berthold'
'Hametner, Christian'
'Weinberger, Peter'

_publ_section_title
;
 Structural tuning of tetrazole-BODIPY Ag(i) coordination compounds
 <i>via</i> co-ligand addition and counterion variation.
;
_journal_issue 17
_journal_name_full CrystEngComm
_journal_page_first 2689
_journal_page_last 2697
_journal_paper_doi 10.1039/d5ce00197h
_journal_volume 27
_journal_year 2025
_chemical_formula_moiety 'C64 H74 Ag2 B4 F8 N26, 2(C2 H3 N), 2(Cl O4)'
_chemical_formula_sum 'C68 H80 Ag2 B4 Cl2 F8 N28 O8'
_chemical_formula_weight 1899.48
_space_group_crystal_system monoclinic
_space_group_IT_number 14
_space_group_name_Hall '-P 2yn'
_space_group_name_H-M_alt 'P 1 21/n 1'
_atom_sites_solution_hydrogens geom
_atom_sites_solution_primary dual
_audit_creation_date 2024-02-05
_audit_creation_method
;
Olex2 1.5
(compiled 2023.08.24 svn.re1ec1418 for OlexSys, GUI svn.r6817)
;
_audit_update_record
;
2024-12-11 deposited with the CCDC.	2025-03-20 downloaded from the CCDC.
;
_cell_angle_alpha 90
_cell_angle_beta 101.452(2)
_cell_angle_gamma 90
_cell_formula_units_Z 2
_cell_length_a 10.7497(4)
_cell_length_b 15.1327(4)
_cell_length_c 24.7495(7)
_cell_measurement_reflns_used 44984
_cell_measurement_temperature 100
_cell_measurement_theta_max 69.50
_cell_measurement_theta_min 3.44
_cell_volume 3945.9(2)
_computing_cell_refinement
;
X-Area Recipe 2.0.1 (STOE, 2023)
;
_computing_data_collection
;
X-Area Pilatus3_SV 1.31.192.0 (STOE, 2023)
;
_computing_data_reduction
;
X-Area Integrate 2.5.15.0 (STOE, 2023)
X-Area LANA 2.7.12 (STOE, 2023)
;
_computing_molecular_graphics 'Olex2 1.5 (Dolomanov et al., 2009)'
_computing_publication_material
;
STOE & Cie GmbH, X-Area, software package for collecting single-crystal or
multi-domain crystal data on STOE area-detector diffractometers, for image 
processing, for the correction and scaling of reflection intensities and 
for outlier rejection, version 2.3, Darmstadt 2023
;
_computing_structure_refinement 'XL  (Sheldrick, 2008)'
_computing_structure_solution 'XT  (Sheldrick, 2015)'
_diffrn_ambient_temperature 100
_diffrn_detector 'EIGER2 1M CDTE'
_diffrn_detector_area_resol_mean 13.33
_diffrn_measured_fraction_theta_full 0.981
_diffrn_measured_fraction_theta_max 0.981
_diffrn_measurement_details
;
 2045 frames, detector distance = 50 mm
;
_diffrn_measurement_device 'Eulerian 4-circle diffractometer'
_diffrn_measurement_device_type 'STOE STADIVARI'
_diffrn_measurement_method 'rotation method, \w scans'
_diffrn_radiation_collimation '1.2 mm, 0.6 diameter'
_diffrn_radiation_monochromator 'Graded multilayer mirror'
_diffrn_radiation_polarisn_norm 270
_diffrn_radiation_probe x-ray
_diffrn_radiation_type 'Cu K\a'
_diffrn_radiation_wavelength 1.54186
_diffrn_reflns_av_R_equivalents 0.0454
_diffrn_reflns_av_unetI/netI 0.0276
_diffrn_reflns_Laue_measured_fraction_full 0.981
_diffrn_reflns_Laue_measured_fraction_max 0.981
_diffrn_reflns_limit_h_max 10
_diffrn_reflns_limit_h_min -12
_diffrn_reflns_limit_k_max 18
_diffrn_reflns_limit_k_min -7
_diffrn_reflns_limit_l_max 28
_diffrn_reflns_limit_l_min -29
_diffrn_reflns_number 34236
_diffrn_reflns_point_group_measured_fraction_full 0.981
_diffrn_reflns_point_group_measured_fraction_max 0.981
_diffrn_reflns_theta_full 69.019
_diffrn_reflns_theta_max 69.019
_diffrn_reflns_theta_min 3.442
_diffrn_source Axo_Cu
_diffrn_source_current 1.00
_diffrn_source_power 0.050
_diffrn_source_voltage 50
_exptl_absorpt_coefficient_mu 5.397
_exptl_absorpt_correction_T_max 0.1879
_exptl_absorpt_correction_T_min 0.1340
_exptl_absorpt_correction_type multi-scan
_exptl_absorpt_process_details
;
STOE LANA, absorption correction by scaling of reflection intensities.
J. Koziskova, F. Hahn, J. Richter, J. Kozisek, "Comparison of different
absorption corrections on the model structure of tetrakis(\m~2~-acetato)-
diaqua-di-copper(II)", Acta Chimica Slovaca, vol. 9, no. 2, 2016, pp. 136 - 140.
Afterwards a spherical absorption correction was performed within STOE LANA.
;
_exptl_crystal_colour red
_exptl_crystal_colour_primary red
_exptl_crystal_density_diffrn 1.599
_exptl_crystal_density_method 'not measured'
_exptl_crystal_description block
_exptl_crystal_F_000 1936
_exptl_crystal_size_max 0.24
_exptl_crystal_size_mid 0.147
_exptl_crystal_size_min 0.08
_exptl_crystal_size_rad 0.100
_refine_diff_density_max 1.140
_refine_diff_density_min -1.048
_refine_diff_density_rms 0.084
_refine_ls_extinction_coef 0.00031(5)
_refine_ls_extinction_expression Fc^*^=kFc[1+0.001xFc^2^\l^3^/sin(2\q)]^-1/4^
_refine_ls_extinction_method 'SHELXL-2018/3 (Sheldrick 2018)'
_refine_ls_goodness_of_fit_ref 1.062
_refine_ls_hydrogen_treatment constr
_refine_ls_matrix_type full
_refine_ls_number_parameters 552
_refine_ls_number_reflns 7194
_refine_ls_number_restraints 0
_refine_ls_restrained_S_all 1.062
_refine_ls_R_factor_all 0.0373
_refine_ls_R_factor_gt 0.0345
_refine_ls_shift/su_max 0.001
_refine_ls_shift/su_mean 0.000
_refine_ls_structure_factor_coef Fsqd
_refine_ls_weighting_details 'w=1/[\s^2^(Fo^2^)+(0.0644P)^2^+2.0873P] where P=(Fo^2^+2Fc^2^)/3'
_refine_ls_weighting_scheme calc
_refine_ls_wR_factor_gt 0.0949
_refine_ls_wR_factor_ref 0.0963
_reflns_Friedel_coverage 0.000
_reflns_number_gt 6554
_reflns_number_total 7194
_reflns_threshold_expression 'I > 2\s(I)'
_cod_data_source_file d5ce00197h2.cif
_cod_data_source_block 7
_cod_depositor_comments 'Adding full bibliography for 7250141--7250151.cif.'
_cod_database_code 7250149
_shelx_shelxl_version_number 2018/3
_shelx_space_group_comment
;
The symmetry employed for this shelxl refinement is uniquely defined
by the following loop, which should always be used as a source of
symmetry information in preference to the above space-group names.
They are only intended as comments.
;
_olex2_refinement_description
;
1. Fixed Uiso
 At 1.2 times of:
  All C(H) groups, All C(H,H) groups
 At 1.5 times of:
  All C(H,H,H) groups
2.a Secondary CH2 refined with riding coordinates:
 C14(H14A,H14B), C29(H29A,H29B)
2.b Aromatic/amide H refined with riding coordinates:
 C4(H4), C7(H7), C15(H15), C19(H19), C22(H22), C30(H30)
2.c Idealised Me refined as rotating group:
 C10(H10A,H10B,H10C), C11(H11A,H11B,H11C), C12(H12A,H12B,H12C), C13(H13A,H13B,
 H13C), C25(H25A,H25B,H25C), C26(H26A,H26B,H26C), C27(H27A,H27B,H27C), C28(H28A,
 H28B,H28C), C32(H32A,H32B,H32C), C34(H34A,H34B,H34C)
;
_olex2_submission_special_instructions 'No special instructions were received'
_stoe_detector_distance '50.0 mm'
_stoe_detector_pixelsize_x '0.075 mm'
_stoe_detector_pixelsize_y '0.075 mm'
_stoe_detector_size_x '8.0 cm'
_stoe_detector_size_y '7.7 cm'
_stoe_evaluation_integration_a 15.4
_stoe_evaluation_integration_b 0.4
_stoe_evaluation_integration_ems 0.037
_stoe_evaluation_lana_bis_l_even_max 6
_stoe_evaluation_lana_bis_l_odd_max 3
_stoe_evaluation_lana_bos_l_even_max 6
_stoe_evaluation_lana_bos_l_odd_max 3
_stoe_evaluation_lana_completeness 98.0
_stoe_evaluation_lana_dxs_max_order -
_stoe_evaluation_lana_dys_max_order -
_stoe_evaluation_lana_fs_max_order 4
_stoe_evaluation_lana_max_2theta_available 138.1
_stoe_evaluation_lana_max_2theta_desired 138.1
_stoe_evaluation_lana_mean_redundancy 4.8
_stoe_evaluation_lana_number_refls_after_or 34236
_stoe_evaluation_lana_number_refls_outliers 909
_stoe_evaluation_lana_number_refls_total 35145
_stoe_evaluation_lana_number_refls_unique 7194
_stoe_evaluation_lana_number_refls_written 34236
_stoe_evaluation_lana_or_c1 0.100
_stoe_evaluation_lana_or_c2 0
_stoe_evaluation_lana_or_c3 0
_stoe_evaluation_lana_or_c4 2.0
_stoe_evaluation_lana_point_group 2/m
_stoe_evaluation_lana_table
;
#----------------------------------------------------------------------------
2Theta          12.7   27.5   42.3   57.1   71.9   86.7  101.5  116.3  131.1
#----------------------------------------------------------------------------
<Resolution>    5.76   3.10   2.08   1.60   1.31   1.12   1.00   0.91   0.85
N(total)         192    666   1546   3321   7595   7404   5894   5946   2581
<Redundancy>     3.6    3.2    3.4    4.5    7.6    6.1    4.5    4.3    2.5
Complet. [%%]   100.0   98.0   99.8  100.0  100.0  100.0   98.6  100.0   89.4
<I/sigma>      250.0  158.2   78.0   47.8   30.2   22.7   18.8   15.8   15.0
R(int)         0.088  0.051  0.048  0.038  0.040  0.041  0.044  0.057  0.067
#----------------------------------------------------------------------------
;
_stoe_measurement_max_exposure_per_frame '1.0 s'
_stoe_measurement_mean_exposure_per_frame '1.0 s'
_stoe_measurement_min_exposure_per_frame '1.0 s'
_stoe_measurement_total_exposure_time '34 min'
_stoe_measurement_total_frame_number 2045
_stoe_measurement_total_run_number 26
_stoe_measurement_tube_power '50.0 W'

loop_
_space_group_symop_operation_xyz
'x, y, z'
'-x+1/2, y+1/2, -z+1/2'
'-x, -y, -z'
'x-1/2, -y-1/2, z-1/2'

loop_
_atom_site_label
_atom_site_type_symbol
_atom_site_fract_x
_atom_site_fract_y
_atom_site_fract_z
_atom_site_U_iso_or_equiv
_atom_site_adp_type
_atom_site_occupancy
_atom_site_site_symmetry_order
_atom_site_calc_flag
_atom_site_refinement_flags_posn
_atom_site_refinement_flags_adp
_atom_site_refinement_flags_occupancy
_atom_site_disorder_assembly
_atom_site_disorder_group
Ag1 Ag 0.62895(2) 0.46184(2) 0.48509(2) 0.02566(9) Uani 1 1 d . . . . .
F1 F 0.80973(13) 0.66289(10) 0.13195(6) 0.0253(3) Uani 1 1 d . . . . .
F2 F 0.66105(14) 0.77036(10) 0.10931(6) 0.0282(3) Uani 1 1 d . . . . .
F3 F 0.73420(13) 0.61350(9) 0.85920(6) 0.0237(3) Uani 1 1 d . . . . .
F4 F 0.88083(12) 0.72321(9) 0.87847(5) 0.0207(3) Uani 1 1 d . . . . .
N1 N 0.78312(17) 0.76868(13) 0.20178(8) 0.0163(4) Uani 1 1 d . . . . .
N2 N 0.62086(18) 0.65388(13) 0.17006(8) 0.0178(4) Uani 1 1 d . . . . .
N3 N 0.64944(18) 0.65493(13) 0.35704(8) 0.0173(4) Uani 1 1 d . . . . .
N4 N 0.7588(2) 0.60982(14) 0.35841(9) 0.0254(5) Uani 1 1 d . . . . .
N5 N 0.7684(2) 0.55413(14) 0.39873(9) 0.0240(4) Uani 1 1 d . . . . .
N6 N 0.66758(18) 0.56272(13) 0.42426(8) 0.0181(4) Uani 1 1 d . . . . .
N7 N 0.73714(18) 0.72719(13) 0.79092(8) 0.0167(4) Uani 1 1 d . . . . .
N8 N 0.90754(18) 0.61494(12) 0.81024(7) 0.0163(4) Uani 1 1 d . . . . .
N9 N 0.75921(18) 0.61208(13) 0.62701(8) 0.0170(4) Uani 1 1 d . . . . .
N10 N 0.73975(19) 0.53223(12) 0.64853(8) 0.0184(4) Uani 1 1 d . . . . .
N11 N 0.65679(18) 0.49189(14) 0.61216(8) 0.0190(4) Uani 1 1 d . . . . .
N12 N 0.6208(2) 0.54370(13) 0.56670(8) 0.0196(4) Uani 1 1 d . . . . .
N13 N 0.6326(2) 0.31831(16) 0.49563(9) 0.0306(5) Uani 1 1 d . . . . .
N14 N 0.8818(3) 0.4695(2) 0.54447(14) 0.0542(8) Uani 1 1 d . . . . .
C1 C 0.6516(2) 0.71292(15) 0.26278(9) 0.0178(5) Uani 1 1 d . . . . .
C2 C 0.7529(2) 0.76517(15) 0.25419(9) 0.0168(4) Uani 1 1 d . . . . .
C3 C 0.8368(2) 0.82406(16) 0.28920(9) 0.0205(5) Uani 1 1 d . . . . .
C4 C 0.9118(2) 0.86248(16) 0.25638(10) 0.0218(5) Uani 1 1 d . . . . .
H4 H 0.976484 0.905001 0.268129 0.026 Uiso 1 1 calc R U . . .
C5 C 0.8767(2) 0.82854(15) 0.20308(10) 0.0189(5) Uani 1 1 d . . . . .
C6 C 0.5454(2) 0.59496(16) 0.13789(10) 0.0198(5) Uani 1 1 d . . . . .
C7 C 0.4596(2) 0.55941(17) 0.16814(11) 0.0228(5) Uani 1 1 d . . . . .
H7 H 0.396003 0.516705 0.154955 0.027 Uiso 1 1 calc R U . . .
C8 C 0.4826(2) 0.59655(16) 0.22002(10) 0.0202(5) Uani 1 1 d . . . . .
C9 C 0.5854(2) 0.65752(15) 0.22164(9) 0.0180(5) Uani 1 1 d . . . . .
C10 C 0.8493(3) 0.84215(18) 0.34956(10) 0.0267(5) Uani 1 1 d . . . . .
H10A H 0.778282 0.879161 0.355395 0.040 Uiso 1 1 calc R U . . .
H10B H 0.929455 0.872960 0.363396 0.040 Uiso 1 1 calc R U . . .
H10C H 0.848188 0.786179 0.369378 0.040 Uiso 1 1 calc R U . . .
C11 C 0.9249(2) 0.85443(17) 0.15297(10) 0.0229(5) Uani 1 1 d . . . . .
H11A H 0.927489 0.802341 0.129695 0.034 Uiso 1 1 calc R U . . .
H11B H 1.010469 0.879090 0.163891 0.034 Uiso 1 1 calc R U . . .
H11C H 0.868339 0.898926 0.132313 0.034 Uiso 1 1 calc R U . . .
C12 C 0.5588(2) 0.57213(18) 0.08098(10) 0.0244(5) Uani 1 1 d . . . . .
H12A H 0.561804 0.626477 0.059739 0.037 Uiso 1 1 calc R U . . .
H12B H 0.486127 0.536281 0.063307 0.037 Uiso 1 1 calc R U . . .
H12C H 0.637337 0.538573 0.082328 0.037 Uiso 1 1 calc R U . . .
C13 C 0.4158(2) 0.56991(17) 0.26528(11) 0.0251(5) Uani 1 1 d . . . . .
H13A H 0.349291 0.526833 0.251042 0.038 Uiso 1 1 calc R U . . .
H13B H 0.377551 0.622136 0.278792 0.038 Uiso 1 1 calc R U . . .
H13C H 0.477015 0.543341 0.295567 0.038 Uiso 1 1 calc R U . . .
C14 C 0.6047(2) 0.72400(16) 0.31631(10) 0.0205(5) Uani 1 1 d . . . . .
H14A H 0.633115 0.782160 0.332518 0.025 Uiso 1 1 calc R U . . .
H14B H 0.510753 0.723944 0.308096 0.025 Uiso 1 1 calc R U . . .
C15 C 0.5957(2) 0.62568(15) 0.39769(9) 0.0182(5) Uani 1 1 d . . . . .
H15 H 0.518522 0.646699 0.406125 0.022 Uiso 1 1 calc R U . . .
C16 C 0.8396(2) 0.67478(15) 0.71805(9) 0.0162(4) Uani 1 1 d . . . . .
C17 C 0.7493(2) 0.72886(15) 0.73537(9) 0.0164(4) Uani 1 1 d . . . . .
C18 C 0.6612(2) 0.79277(16) 0.70750(10) 0.0199(5) Uani 1 1 d . . . . .
C19 C 0.5994(2) 0.82661(17) 0.74680(10) 0.0230(5) Uani 1 1 d . . . . .
H19 H 0.534591 0.870233 0.740350 0.028 Uiso 1 1 calc R U . . .
C20 C 0.6472(2) 0.78658(16) 0.79755(10) 0.0202(5) Uani 1 1 d . . . . .
C21 C 0.9968(2) 0.55900(16) 0.83701(10) 0.0196(5) Uani 1 1 d . . . . .
C22 C 1.0674(2) 0.52596(16) 0.79988(10) 0.0206(5) Uani 1 1 d . . . . .
H22 H 1.136106 0.485544 0.808580 0.025 Uiso 1 1 calc R U . . .
C23 C 1.0212(2) 0.56161(16) 0.74838(10) 0.0189(5) Uani 1 1 d . . . . .
C24 C 0.9198(2) 0.61920(15) 0.75477(9) 0.0162(4) Uani 1 1 d . . . . .
C25 C 0.6379(2) 0.82398(17) 0.64891(10) 0.0244(5) Uani 1 1 d . . . . .
H25A H 0.712380 0.856451 0.642344 0.037 Uiso 1 1 calc R U . . .
H25B H 0.563618 0.862943 0.641965 0.037 Uiso 1 1 calc R U . . .
H25C H 0.622465 0.772965 0.624089 0.037 Uiso 1 1 calc R U . . .
C26 C 0.6128(2) 0.80523(18) 0.85178(10) 0.0256(5) Uani 1 1 d . . . . .
H26A H 0.605758 0.749463 0.871080 0.038 Uiso 1 1 calc R U . . .
H26B H 0.531309 0.836409 0.845938 0.038 Uiso 1 1 calc R U . . .
H26C H 0.678618 0.842095 0.874025 0.038 Uiso 1 1 calc R U . . .
C27 C 1.0134(3) 0.53993(16) 0.89706(10) 0.0247(5) Uani 1 1 d . . . . .
H27A H 1.030793 0.595109 0.917929 0.037 Uiso 1 1 calc R U . . .
H27B H 1.084686 0.499100 0.908132 0.037 Uiso 1 1 calc R U . . .
H27C H 0.935729 0.513048 0.904642 0.037 Uiso 1 1 calc R U . . .
C28 C 1.0724(2) 0.53862(16) 0.69801(11) 0.0239(5) Uani 1 1 d . . . . .
H28A H 1.110242 0.591299 0.684813 0.036 Uiso 1 1 calc R U . . .
H28B H 1.003226 0.517000 0.669109 0.036 Uiso 1 1 calc R U . . .
H28C H 1.137205 0.492534 0.707204 0.036 Uiso 1 1 calc R U . . .
C29 C 0.8501(2) 0.67558(15) 0.65811(9) 0.0178(5) Uani 1 1 d . . . . .
H29A H 0.831923 0.735648 0.642716 0.021 Uiso 1 1 calc R U . . .
H29B H 0.937543 0.659461 0.654774 0.021 Uiso 1 1 calc R U . . .
C30 C 0.6864(2) 0.61736(16) 0.57664(10) 0.0204(5) Uani 1 1 d . . . . .
H30 H 0.682658 0.666050 0.552139 0.024 Uiso 1 1 calc R U . . .
C31 C 0.6413(3) 0.24359(19) 0.49779(10) 0.0279(6) Uani 1 1 d . . . . .
C32 C 0.6518(3) 0.14765(19) 0.49967(12) 0.0338(6) Uani 1 1 d . . . . .
H32A H 0.693174 0.127286 0.470041 0.051 Uiso 1 1 calc R U . . .
H32B H 0.566827 0.121575 0.494867 0.051 Uiso 1 1 calc R U . . .
H32C H 0.702336 0.129521 0.535360 0.051 Uiso 1 1 calc R U . . .
C33 C 0.9387(3) 0.4137(2) 0.52801(13) 0.0421(7) Uani 1 1 d . . . . .
C34 C 1.0054(3) 0.3442(2) 0.50627(13) 0.0423(7) Uani 1 1 d . . . . .
H34A H 0.945117 0.309256 0.479764 0.063 Uiso 1 1 calc R U . . .
H34B H 1.047019 0.305955 0.536461 0.063 Uiso 1 1 calc R U . . .
H34C H 1.069428 0.369865 0.487767 0.063 Uiso 1 1 calc R U . . .
B1 B 0.7192(2) 0.71389(18) 0.15119(10) 0.0179(5) Uani 1 1 d . . . . .
B2 B 0.8139(2) 0.66922(18) 0.83658(10) 0.0172(5) Uani 1 1 d . . . . .
Cl1 Cl 0.74244(6) 0.83860(4) 0.50784(2) 0.02410(14) Uani 1 1 d . . . . .
O1 O 0.6875(3) 0.91402(16) 0.52765(9) 0.0508(6) Uani 1 1 d . . . . .
O2 O 0.82604(17) 0.79425(13) 0.55270(7) 0.0282(4) Uani 1 1 d . . . . .
O3 O 0.6457(3) 0.77855(17) 0.48398(11) 0.0688(9) Uani 1 1 d . . . . .
O4 O 0.8132(3) 0.8663(2) 0.46819(10) 0.0638(8) Uani 1 1 d . . . . .

loop_
_atom_site_aniso_label
_atom_site_aniso_U_11
_atom_site_aniso_U_22
_atom_site_aniso_U_33
_atom_site_aniso_U_23
_atom_site_aniso_U_13
_atom_site_aniso_U_12
Ag1 0.04063(14) 0.02145(12) 0.01459(12) 0.00168(6) 0.00470(8) -0.00236(7)
F1 0.0232(7) 0.0315(8) 0.0240(7) -0.0083(6) 0.0116(6) -0.0029(6)
F2 0.0319(8) 0.0309(8) 0.0182(7) 0.0103(6) -0.0037(6) -0.0053(6)
F3 0.0248(7) 0.0242(7) 0.0233(7) 0.0036(6) 0.0079(6) -0.0060(6)
F4 0.0234(7) 0.0245(7) 0.0141(6) -0.0053(5) 0.0031(5) -0.0036(5)
N1 0.0185(9) 0.0176(9) 0.0136(9) 0.0021(7) 0.0051(7) 0.0008(7)
N2 0.0191(9) 0.0189(10) 0.0159(9) 0.0013(7) 0.0047(7) 0.0006(8)
N3 0.0187(9) 0.0188(10) 0.0154(9) 0.0021(7) 0.0057(7) 0.0054(8)
N4 0.0254(11) 0.0264(11) 0.0269(11) 0.0073(9) 0.0118(9) 0.0098(9)
N5 0.0243(11) 0.0264(11) 0.0230(11) 0.0080(9) 0.0087(9) 0.0067(9)
N6 0.0206(10) 0.0199(10) 0.0141(9) 0.0017(8) 0.0040(7) 0.0005(8)
N7 0.0179(9) 0.0182(9) 0.0141(9) -0.0022(7) 0.0035(7) -0.0015(8)
N8 0.0194(9) 0.0162(9) 0.0124(9) -0.0003(7) 0.0012(7) -0.0016(7)
N9 0.0195(9) 0.0196(10) 0.0119(9) -0.0003(7) 0.0031(7) -0.0015(8)
N10 0.0216(10) 0.0177(10) 0.0163(10) -0.0003(7) 0.0047(8) -0.0026(8)
N11 0.0212(10) 0.0217(10) 0.0147(9) -0.0013(8) 0.0053(8) -0.0023(8)
N12 0.0239(10) 0.0216(10) 0.0132(10) -0.0008(7) 0.0033(8) -0.0006(8)
N13 0.0430(14) 0.0247(13) 0.0234(11) 0.0035(9) 0.0047(10) 0.0000(10)
N14 0.0364(15) 0.076(2) 0.055(2) 0.0197(16) 0.0204(14) 0.0154(15)
C1 0.0201(11) 0.0180(11) 0.0163(11) 0.0050(9) 0.0062(9) 0.0066(9)
C2 0.0214(11) 0.0171(11) 0.0130(10) 0.0023(8) 0.0059(9) 0.0031(9)
C3 0.0260(12) 0.0184(11) 0.0173(11) 0.0008(9) 0.0047(9) 0.0038(9)
C4 0.0241(12) 0.0188(12) 0.0216(12) -0.0015(9) 0.0022(9) -0.0017(9)
C5 0.0197(11) 0.0173(11) 0.0195(11) 0.0017(9) 0.0035(9) -0.0001(9)
C6 0.0193(11) 0.0188(11) 0.0203(12) 0.0000(9) 0.0016(9) 0.0023(9)
C7 0.0192(11) 0.0205(12) 0.0283(13) 0.0032(10) 0.0037(10) -0.0015(9)
C8 0.0181(11) 0.0202(12) 0.0233(12) 0.0060(9) 0.0067(9) 0.0030(9)
C9 0.0198(11) 0.0193(11) 0.0161(11) 0.0032(9) 0.0063(9) 0.0028(9)
C10 0.0349(14) 0.0271(13) 0.0169(12) -0.0028(10) 0.0025(10) 0.0026(11)
C11 0.0256(12) 0.0222(12) 0.0226(12) 0.0021(10) 0.0085(10) -0.0040(10)
C12 0.0256(12) 0.0255(13) 0.0213(12) -0.0022(10) 0.0029(10) -0.0001(10)
C13 0.0232(12) 0.0248(13) 0.0297(13) 0.0061(11) 0.0114(10) 0.0013(10)
C14 0.0264(12) 0.0204(12) 0.0175(11) 0.0056(9) 0.0112(9) 0.0060(9)
C15 0.0207(11) 0.0200(11) 0.0151(11) 0.0016(9) 0.0068(9) 0.0013(9)
C16 0.0177(11) 0.0170(11) 0.0137(10) -0.0014(8) 0.0027(8) -0.0036(9)
C17 0.0178(10) 0.0176(11) 0.0135(10) 0.0006(8) 0.0019(8) -0.0015(9)
C18 0.0204(11) 0.0186(11) 0.0198(12) 0.0007(9) 0.0018(9) -0.0017(9)
C19 0.0205(12) 0.0200(12) 0.0287(13) 0.0005(10) 0.0052(10) 0.0037(9)
C20 0.0205(11) 0.0193(11) 0.0218(12) -0.0034(9) 0.0071(9) -0.0012(9)
C21 0.0223(11) 0.0158(11) 0.0184(12) 0.0003(9) -0.0017(9) -0.0041(9)
C22 0.0201(11) 0.0173(11) 0.0221(12) -0.0009(9) -0.0010(9) 0.0015(9)
C23 0.0178(11) 0.0176(11) 0.0206(12) -0.0023(9) 0.0019(9) -0.0027(9)
C24 0.0183(10) 0.0166(11) 0.0133(10) -0.0013(8) 0.0020(8) -0.0025(9)
C25 0.0245(12) 0.0247(13) 0.0227(12) 0.0061(10) 0.0016(10) 0.0025(10)
C26 0.0271(13) 0.0274(13) 0.0246(13) -0.0053(10) 0.0109(10) 0.0009(10)
C27 0.0327(14) 0.0207(13) 0.0171(12) 0.0021(9) -0.0038(10) 0.0004(10)
C28 0.0231(12) 0.0259(13) 0.0230(13) -0.0049(9) 0.0052(10) 0.0015(10)
C29 0.0189(11) 0.0178(11) 0.0160(11) -0.0007(9) 0.0021(9) -0.0027(9)
C30 0.0248(12) 0.0215(12) 0.0142(11) -0.0005(9) 0.0022(9) 0.0004(9)
C31 0.0386(15) 0.0299(16) 0.0158(11) 0.0006(10) 0.0066(10) 0.0005(11)
C32 0.0559(18) 0.0245(14) 0.0237(13) -0.0014(11) 0.0150(12) 0.0018(12)
C33 0.0291(15) 0.059(2) 0.0366(16) 0.0106(15) 0.0022(12) -0.0047(15)
C34 0.0423(17) 0.051(2) 0.0318(15) -0.0107(14) 0.0043(13) -0.0048(15)
B1 0.0191(12) 0.0218(13) 0.0126(12) 0.0011(10) 0.0030(10) -0.0002(10)
B2 0.0192(12) 0.0187(12) 0.0137(12) -0.0011(10) 0.0031(10) -0.0040(10)
Cl1 0.0289(3) 0.0261(3) 0.0165(3) 0.0026(2) 0.0026(2) -0.0002(2)
O1 0.0769(17) 0.0406(13) 0.0327(11) 0.0003(10) 0.0057(11) 0.0238(12)
O2 0.0264(9) 0.0356(10) 0.0211(9) 0.0098(8) 0.0008(7) 0.0006(8)
O3 0.0665(17) 0.0337(13) 0.081(2) 0.0101(12) -0.0460(15) -0.0144(11)
O4 0.0653(16) 0.099(2) 0.0344(12) 0.0324(13) 0.0264(12) 0.0188(15)

loop_
_atom_type_symbol
_atom_type_description
_atom_type_scat_dispersion_real
_atom_type_scat_dispersion_imag
_atom_type_scat_source
C C 0.0181 0.0091 'International Tables Vol C Tables 4.2.6.8 and 6.1.1.4'
H H 0.0000 0.0000 'International Tables Vol C Tables 4.2.6.8 and 6.1.1.4'
Ag Ag 0.1306 4.2820 'International Tables Vol C Tables 4.2.6.8 and 6.1.1.4'
B B 0.0090 0.0039 'International Tables Vol C Tables 4.2.6.8 and 6.1.1.4'
Cl Cl 0.3639 0.7018 'International Tables Vol C Tables 4.2.6.8 and 6.1.1.4'
F F 0.0727 0.0534 'International Tables Vol C Tables 4.2.6.8 and 6.1.1.4'
N N 0.0311 0.0180 'International Tables Vol C Tables 4.2.6.8 and 6.1.1.4'
O O 0.0492 0.0322 'International Tables Vol C Tables 4.2.6.8 and 6.1.1.4'

loop_
_geom_angle_atom_site_label_1
_geom_angle_atom_site_label_2
_geom_angle_atom_site_label_3
_geom_angle
_geom_angle_site_symmetry_1
_geom_angle_site_symmetry_3
_geom_angle_publ_flag
N6 Ag1 Ag1 101.10(5) . 3_666 ?
N6 Ag1 N12 104.96(7) . . ?
N12 Ag1 Ag1 56.07(5) . 3_666 ?
N13 Ag1 Ag1 108.93(6) . 3_666 ?
N13 Ag1 N6 139.09(8) . . ?
N13 Ag1 N12 114.67(8) . . ?
C2 N1 B1 125.68(19) . . ?
C5 N1 C2 108.23(19) . . ?
C5 N1 B1 126.08(19) . . ?
C6 N2 C9 108.77(19) . . ?
C6 N2 B1 125.41(19) . . ?
C9 N2 B1 125.53(19) . . ?
N4 N3 C14 122.79(18) . . ?
C15 N3 N4 108.54(19) . . ?
C15 N3 C14 128.67(19) . . ?
N5 N4 N3 106.49(19) . . ?
N4 N5 N6 110.22(19) . . ?
N5 N6 Ag1 121.10(15) . . ?
C15 N6 Ag1 131.30(16) . . ?
C15 N6 N5 106.16(18) . . ?
C17 N7 B2 126.07(19) . . ?
C20 N7 C17 108.29(19) . . ?
C20 N7 B2 125.6(2) . . ?
C21 N8 C24 108.22(19) . . ?
C21 N8 B2 125.93(19) . . ?
C24 N8 B2 125.76(19) . . ?
N10 N9 C29 121.00(18) . . ?
C30 N9 N10 108.22(19) . . ?
C30 N9 C29 130.8(2) . . ?
N11 N10 N9 106.73(18) . . ?
N10 N11 N12 110.37(19) . . ?
N11 N12 Ag1 110.36(14) . . ?
C30 N12 Ag1 119.30(16) . . ?
C30 N12 N11 106.20(19) . . ?
C31 N13 Ag1 173.9(2) . . ?
C2 C1 C9 121.9(2) . . ?
C2 C1 C14 118.3(2) . . ?
C9 C1 C14 119.5(2) . . ?
N1 C2 C3 107.6(2) . . ?
C1 C2 N1 119.6(2) . . ?
C1 C2 C3 132.7(2) . . ?
C2 C3 C10 129.6(2) . . ?
C4 C3 C2 106.1(2) . . ?
C4 C3 C10 124.2(2) . . ?
C3 C4 H4 125.6 . . ?
C3 C4 C5 108.8(2) . . ?
C5 C4 H4 125.6 . . ?
N1 C5 C4 109.2(2) . . ?
N1 C5 C11 122.6(2) . . ?
C4 C5 C11 128.1(2) . . ?
N2 C6 C7 108.6(2) . . ?
N2 C6 C12 123.5(2) . . ?
C7 C6 C12 127.9(2) . . ?
C6 C7 H7 125.5 . . ?
C8 C7 C6 109.0(2) . . ?
C8 C7 H7 125.5 . . ?
C7 C8 C9 106.4(2) . . ?
C7 C8 C13 124.2(2) . . ?
C9 C8 C13 129.2(2) . . ?
N2 C9 C8 107.2(2) . . ?
C1 C9 N2 119.6(2) . . ?
C1 C9 C8 133.1(2) . . ?
C3 C10 H10A 109.5 . . ?
C3 C10 H10B 109.5 . . ?
C3 C10 H10C 109.5 . . ?
H10A C10 H10B 109.5 . . ?
H10A C10 H10C 109.5 . . ?
H10B C10 H10C 109.5 . . ?
C5 C11 H11A 109.5 . . ?
C5 C11 H11B 109.5 . . ?
C5 C11 H11C 109.5 . . ?
H11A C11 H11B 109.5 . . ?
H11A C11 H11C 109.5 . . ?
H11B C11 H11C 109.5 . . ?
C6 C12 H12A 109.5 . . ?
C6 C12 H12B 109.5 . . ?
C6 C12 H12C 109.5 . . ?
H12A C12 H12B 109.5 . . ?
H12A C12 H12C 109.5 . . ?
H12B C12 H12C 109.5 . . ?
C8 C13 H13A 109.5 . . ?
C8 C13 H13B 109.5 . . ?
C8 C13 H13C 109.5 . . ?
H13A C13 H13B 109.5 . . ?
H13A C13 H13C 109.5 . . ?
H13B C13 H13C 109.5 . . ?
N3 C14 C1 113.67(18) . . ?
N3 C14 H14A 108.8 . . ?
N3 C14 H14B 108.8 . . ?
C1 C14 H14A 108.8 . . ?
C1 C14 H14B 108.8 . . ?
H14A C14 H14B 107.7 . . ?
N3 C15 H15 125.7 . . ?
N6 C15 N3 108.6(2) . . ?
N6 C15 H15 125.7 . . ?
C17 C16 C24 121.8(2) . . ?
C17 C16 C29 119.2(2) . . ?
C24 C16 C29 119.0(2) . . ?
N7 C17 C18 107.56(19) . . ?
C16 C17 N7 119.6(2) . . ?
C16 C17 C18 132.8(2) . . ?
C17 C18 C25 130.3(2) . . ?
C19 C18 C17 106.0(2) . . ?
C19 C18 C25 123.6(2) . . ?
C18 C19 H19 125.4 . . ?
C18 C19 C20 109.3(2) . . ?
C20 C19 H19 125.4 . . ?
N7 C20 C19 108.9(2) . . ?
N7 C20 C26 123.1(2) . . ?
C19 C20 C26 128.0(2) . . ?
N8 C21 C22 109.1(2) . . ?
N8 C21 C27 122.9(2) . . ?
C22 C21 C27 127.9(2) . . ?
C21 C22 H22 125.5 . . ?
C23 C22 C21 108.9(2) . . ?
C23 C22 H22 125.5 . . ?
C22 C23 C24 106.2(2) . . ?
C22 C23 C28 123.5(2) . . ?
C24 C23 C28 130.3(2) . . ?
N8 C24 C23 107.54(19) . . ?
C16 C24 N8 119.7(2) . . ?
C16 C24 C23 132.8(2) . . ?
C18 C25 H25A 109.5 . . ?
C18 C25 H25B 109.5 . . ?
C18 C25 H25C 109.5 . . ?
H25A C25 H25B 109.5 . . ?
H25A C25 H25C 109.5 . . ?
H25B C25 H25C 109.5 . . ?
C20 C26 H26A 109.5 . . ?
C20 C26 H26B 109.5 . . ?
C20 C26 H26C 109.5 . . ?
H26A C26 H26B 109.5 . . ?
H26A C26 H26C 109.5 . . ?
H26B C26 H26C 109.5 . . ?
C21 C27 H27A 109.5 . . ?
C21 C27 H27B 109.5 . . ?
C21 C27 H27C 109.5 . . ?
H27A C27 H27B 109.5 . . ?
H27A C27 H27C 109.5 . . ?
H27B C27 H27C 109.5 . . ?
C23 C28 H28A 109.5 . . ?
C23 C28 H28B 109.5 . . ?
C23 C28 H28C 109.5 . . ?
H28A C28 H28B 109.5 . . ?
H28A C28 H28C 109.5 . . ?
H28B C28 H28C 109.5 . . ?
N9 C29 C16 109.66(18) . . ?
N9 C29 H29A 109.7 . . ?
N9 C29 H29B 109.7 . . ?
C16 C29 H29A 109.7 . . ?
C16 C29 H29B 109.7 . . ?
H29A C29 H29B 108.2 . . ?
N9 C30 H30 125.8 . . ?
N12 C30 N9 108.5(2) . . ?
N12 C30 H30 125.8 . . ?
N13 C31 C32 179.1(3) . . ?
C31 C32 H32A 109.5 . . ?
C31 C32 H32B 109.5 . . ?
C31 C32 H32C 109.5 . . ?
H32A C32 H32B 109.5 . . ?
H32A C32 H32C 109.5 . . ?
H32B C32 H32C 109.5 . . ?
N14 C33 C34 178.1(4) . . ?
C33 C34 H34A 109.5 . . ?
C33 C34 H34B 109.5 . . ?
C33 C34 H34C 109.5 . . ?
H34A C34 H34B 109.5 . . ?
H34A C34 H34C 109.5 . . ?
H34B C34 H34C 109.5 . . ?
F1 B1 N1 110.20(19) . . ?
F1 B1 N2 110.2(2) . . ?
F2 B1 F1 108.99(19) . . ?
F2 B1 N1 109.6(2) . . ?
F2 B1 N2 110.77(19) . . ?
N2 B1 N1 107.04(18) . . ?
F3 B2 F4 108.74(19) . . ?
F3 B2 N7 110.96(19) . . ?
F3 B2 N8 110.6(2) . . ?
F4 B2 N7 109.47(19) . . ?
F4 B2 N8 109.93(19) . . ?
N7 B2 N8 107.10(18) . . ?
O1 Cl1 O2 110.25(12) . . ?
O1 Cl1 O3 109.79(18) . . ?
O1 Cl1 O4 108.60(17) . . ?
O3 Cl1 O2 108.34(13) . . ?
O3 Cl1 O4 110.52(19) . . ?
O4 Cl1 O2 109.33(13) . . ?

loop_
_geom_bond_atom_site_label_1
_geom_bond_atom_site_label_2
_geom_bond_distance
_geom_bond_site_symmetry_2
_geom_bond_publ_flag
Ag1 Ag1 3.2214(4) 3_666 ?
Ag1 N6 2.2398(19) . ?
Ag1 N12 2.386(2) . ?
Ag1 N13 2.187(2) . ?
F1 B1 1.397(3) . ?
F2 B1 1.392(3) . ?
F3 B2 1.396(3) . ?
F4 B2 1.402(3) . ?
N1 C2 1.399(3) . ?
N1 C5 1.349(3) . ?
N1 B1 1.544(3) . ?
N2 C6 1.353(3) . ?
N2 C9 1.404(3) . ?
N2 B1 1.535(3) . ?
N3 N4 1.354(3) . ?
N3 C14 1.465(3) . ?
N3 C15 1.331(3) . ?
N4 N5 1.295(3) . ?
N5 N6 1.365(3) . ?
N6 C15 1.317(3) . ?
N7 C17 1.407(3) . ?
N7 C20 1.353(3) . ?
N7 B2 1.535(3) . ?
N8 C21 1.350(3) . ?
N8 C24 1.406(3) . ?
N8 B2 1.541(3) . ?
N9 N10 1.353(3) . ?
N9 C29 1.474(3) . ?
N9 C30 1.336(3) . ?
N10 N11 1.288(3) . ?
N11 N12 1.363(3) . ?
N12 C30 1.316(3) . ?
N13 C31 1.135(4) . ?
N14 C33 1.162(5) . ?
C1 C2 1.395(3) . ?
C1 C9 1.399(3) . ?
C1 C14 1.517(3) . ?
C2 C3 1.431(3) . ?
C3 C4 1.381(4) . ?
C3 C10 1.499(3) . ?
C4 H4 0.9500 . ?
C4 C5 1.396(3) . ?
C5 C11 1.488(3) . ?
C6 C7 1.406(4) . ?
C6 C12 1.485(3) . ?
C7 H7 0.9500 . ?
C7 C8 1.378(4) . ?
C8 C9 1.434(3) . ?
C8 C13 1.500(3) . ?
C10 H10A 0.9800 . ?
C10 H10B 0.9800 . ?
C10 H10C 0.9800 . ?
C11 H11A 0.9800 . ?
C11 H11B 0.9800 . ?
C11 H11C 0.9800 . ?
C12 H12A 0.9800 . ?
C12 H12B 0.9800 . ?
C12 H12C 0.9800 . ?
C13 H13A 0.9800 . ?
C13 H13B 0.9800 . ?
C13 H13C 0.9800 . ?
C14 H14A 0.9900 . ?
C14 H14B 0.9900 . ?
C15 H15 0.9500 . ?
C16 C17 1.400(3) . ?
C16 C24 1.402(3) . ?
C16 C29 1.510(3) . ?
C17 C18 1.431(3) . ?
C18 C19 1.381(3) . ?
C18 C25 1.498(3) . ?
C19 H19 0.9500 . ?
C19 C20 1.397(4) . ?
C20 C26 1.488(3) . ?
C21 C22 1.396(4) . ?
C21 C27 1.490(3) . ?
C22 H22 0.9500 . ?
C22 C23 1.382(3) . ?
C23 C24 1.428(3) . ?
C23 C28 1.500(3) . ?
C25 H25A 0.9800 . ?
C25 H25B 0.9800 . ?
C25 H25C 0.9800 . ?
C26 H26A 0.9800 . ?
C26 H26B 0.9800 . ?
C26 H26C 0.9800 . ?
C27 H27A 0.9800 . ?
C27 H27B 0.9800 . ?
C27 H27C 0.9800 . ?
C28 H28A 0.9800 . ?
C28 H28B 0.9800 . ?
C28 H28C 0.9800 . ?
C29 H29A 0.9900 . ?
C29 H29B 0.9900 . ?
C30 H30 0.9500 . ?
C31 C32 1.456(4) . ?
C32 H32A 0.9800 . ?
C32 H32B 0.9800 . ?
C32 H32C 0.9800 . ?
C33 C34 1.437(5) . ?
C34 H34A 0.9800 . ?
C34 H34B 0.9800 . ?
C34 H34C 0.9800 . ?
Cl1 O1 1.416(2) . ?
Cl1 O2 1.4471(18) . ?
Cl1 O3 1.419(2) . ?
Cl1 O4 1.419(2) . ?

loop_
_geom_torsion_atom_site_label_1
_geom_torsion_atom_site_label_2
_geom_torsion_atom_site_label_3
_geom_torsion_atom_site_label_4
_geom_torsion
_geom_torsion_site_symmetry_1
_geom_torsion_site_symmetry_2
_geom_torsion_site_symmetry_3
_geom_torsion_site_symmetry_4
_geom_torsion_publ_flag
Ag1 N6 C15 N3 -165.80(16) . . . . ?
Ag1 N12 C30 N9 -126.37(17) . . . . ?
N1 C2 C3 C4 1.6(3) . . . . ?
N1 C2 C3 C10 -176.8(2) . . . . ?
N2 C6 C7 C8 -0.3(3) . . . . ?
N3 N4 N5 N6 -0.7(3) . . . . ?
N4 N3 C14 C1 26.6(3) . . . . ?
N4 N3 C15 N6 -0.7(3) . . . . ?
N4 N5 N6 Ag1 168.06(16) . . . . ?
N4 N5 N6 C15 0.3(3) . . . . ?
N5 N6 C15 N3 0.2(3) . . . . ?
N7 C17 C18 C19 -0.3(3) . . . . ?
N7 C17 C18 C25 177.2(2) . . . . ?
N8 C21 C22 C23 -0.3(3) . . . . ?
N9 N10 N11 N12 0.0(2) . . . . ?
N10 N9 C29 C16 -40.4(3) . . . . ?
N10 N9 C30 N12 1.1(3) . . . . ?
N10 N11 N12 Ag1 131.26(16) . . . . ?
N10 N11 N12 C30 0.6(3) . . . . ?
N11 N12 C30 N9 -1.0(3) . . . . ?
C1 C2 C3 C4 -175.3(2) . . . . ?
C1 C2 C3 C10 6.3(4) . . . . ?
C2 N1 C5 C4 2.0(3) . . . . ?
C2 N1 C5 C11 -174.9(2) . . . . ?
C2 N1 B1 F1 -121.6(2) . . . . ?
C2 N1 B1 F2 118.5(2) . . . . ?
C2 N1 B1 N2 -1.7(3) . . . . ?
C2 C1 C9 N2 -0.1(3) . . . . ?
C2 C1 C9 C8 178.0(2) . . . . ?
C2 C1 C14 N3 -101.4(2) . . . . ?
C2 C3 C4 C5 -0.4(3) . . . . ?
C3 C4 C5 N1 -1.0(3) . . . . ?
C3 C4 C5 C11 175.7(2) . . . . ?
C5 N1 C2 C1 175.1(2) . . . . ?
C5 N1 C2 C3 -2.3(2) . . . . ?
C5 N1 B1 F1 59.0(3) . . . . ?
C5 N1 B1 F2 -61.0(3) . . . . ?
C5 N1 B1 N2 178.8(2) . . . . ?
C6 N2 C9 C1 178.8(2) . . . . ?
C6 N2 C9 C8 0.2(2) . . . . ?
C6 N2 B1 F1 -59.5(3) . . . . ?
C6 N2 B1 F2 61.2(3) . . . . ?
C6 N2 B1 N1 -179.3(2) . . . . ?
C6 C7 C8 C9 0.4(3) . . . . ?
C6 C7 C8 C13 -175.4(2) . . . . ?
C7 C8 C9 N2 -0.4(3) . . . . ?
C7 C8 C9 C1 -178.7(2) . . . . ?
C9 N2 C6 C7 0.1(3) . . . . ?
C9 N2 C6 C12 -178.0(2) . . . . ?
C9 N2 B1 F1 127.4(2) . . . . ?
C9 N2 B1 F2 -111.9(2) . . . . ?
C9 N2 B1 N1 7.6(3) . . . . ?
C9 C1 C2 N1 5.6(3) . . . . ?
C9 C1 C2 C3 -177.8(2) . . . . ?
C9 C1 C14 N3 84.6(3) . . . . ?
C10 C3 C4 C5 178.2(2) . . . . ?
C12 C6 C7 C8 177.6(2) . . . . ?
C13 C8 C9 N2 175.1(2) . . . . ?
C13 C8 C9 C1 -3.2(4) . . . . ?
C14 N3 N4 N5 -179.5(2) . . . . ?
C14 N3 C15 N6 179.7(2) . . . . ?
C14 C1 C2 N1 -168.23(19) . . . . ?
C14 C1 C2 C3 8.4(4) . . . . ?
C14 C1 C9 N2 173.7(2) . . . . ?
C14 C1 C9 C8 -8.2(4) . . . . ?
C15 N3 N4 N5 0.8(3) . . . . ?
C15 N3 C14 C1 -153.8(2) . . . . ?
C16 C17 C18 C19 -178.3(2) . . . . ?
C16 C17 C18 C25 -0.9(4) . . . . ?
C17 N7 C20 C19 0.6(3) . . . . ?
C17 N7 C20 C26 -177.5(2) . . . . ?
C17 N7 B2 F3 -119.9(2) . . . . ?
C17 N7 B2 F4 120.1(2) . . . . ?
C17 N7 B2 N8 1.0(3) . . . . ?
C17 C16 C24 N8 2.1(3) . . . . ?
C17 C16 C24 C23 -176.9(2) . . . . ?
C17 C16 C29 N9 -86.4(2) . . . . ?
C17 C18 C19 C20 0.6(3) . . . . ?
C18 C19 C20 N7 -0.8(3) . . . . ?
C18 C19 C20 C26 177.2(2) . . . . ?
C20 N7 C17 C16 178.2(2) . . . . ?
C20 N7 C17 C18 -0.2(2) . . . . ?
C20 N7 B2 F3 61.2(3) . . . . ?
C20 N7 B2 F4 -58.8(3) . . . . ?
C20 N7 B2 N8 -178.0(2) . . . . ?
C21 N8 C24 C16 -178.5(2) . . . . ?
C21 N8 C24 C23 0.7(2) . . . . ?
C21 N8 B2 F3 -62.5(3) . . . . ?
C21 N8 B2 F4 57.6(3) . . . . ?
C21 N8 B2 N7 176.4(2) . . . . ?
C21 C22 C23 C24 0.7(3) . . . . ?
C21 C22 C23 C28 -178.2(2) . . . . ?
C22 C23 C24 N8 -0.9(2) . . . . ?
C22 C23 C24 C16 178.2(2) . . . . ?
C24 N8 C21 C22 -0.3(3) . . . . ?
C24 N8 C21 C27 178.7(2) . . . . ?
C24 N8 B2 F3 121.5(2) . . . . ?
C24 N8 B2 F4 -118.3(2) . . . . ?
C24 N8 B2 N7 0.5(3) . . . . ?
C24 C16 C17 N7 -0.7(3) . . . . ?
C24 C16 C17 C18 177.2(2) . . . . ?
C24 C16 C29 N9 93.0(2) . . . . ?
C25 C18 C19 C20 -177.0(2) . . . . ?
C27 C21 C22 C23 -179.2(2) . . . . ?
C28 C23 C24 N8 178.0(2) . . . . ?
C28 C23 C24 C16 -2.9(4) . . . . ?
C29 N9 N10 N11 -179.67(19) . . . . ?
C29 N9 C30 N12 179.9(2) . . . . ?
C29 C16 C17 N7 178.73(19) . . . . ?
C29 C16 C17 C18 -3.4(4) . . . . ?
C29 C16 C24 N8 -177.35(19) . . . . ?
C29 C16 C24 C23 3.6(4) . . . . ?
C30 N9 N10 N11 -0.7(2) . . . . ?
C30 N9 C29 C16 140.8(2) . . . . ?
B1 N1 C2 C1 -4.4(3) . . . . ?
B1 N1 C2 C3 178.2(2) . . . . ?
B1 N1 C5 C4 -178.4(2) . . . . ?
B1 N1 C5 C11 4.6(4) . . . . ?
B1 N2 C6 C7 -174.0(2) . . . . ?
B1 N2 C6 C12 7.9(4) . . . . ?
B1 N2 C9 C1 -7.2(3) . . . . ?
B1 N2 C9 C8 174.3(2) . . . . ?
B2 N7 C17 C16 -0.9(3) . . . . ?
B2 N7 C17 C18 -179.3(2) . . . . ?
B2 N7 C20 C19 179.7(2) . . . . ?
B2 N7 C20 C26 1.6(4) . . . . ?
B2 N8 C21 C22 -176.8(2) . . . . ?
B2 N8 C21 C27 2.2(4) . . . . ?
B2 N8 C24 C16 -2.0(3) . . . . ?
B2 N8 C24 C23 177.3(2) . . . . ?
